data_4519136
loop_
_publ_author_name
'Liu, Ting-Ting'
'Yan, Zhi-Ping'
'Hu, Jia-Jun'
'Yuan, Li'
'Luo, Xu-Feng'
'Tu, Zhen-Long'
'Zheng, You-Xuan'

_publ_section_title
;
 Chiral Thermally Activated Delayed Fluorescence Emitters-Based Efficient
 Circularly Polarized Organic Light-Emitting Diodes Featuring Low
 Efficiency Roll-Off.
;
_journal_issue 47
_journal_name_full 'ACS applied materials &amp; interfaces'
_journal_page_first 56413
_journal_page_last 56419
_journal_paper_doi 10.1021/acsami.1c16223
_journal_volume 13
_journal_year 2021
_chemical_formula_moiety 'C72 H71.09 N2 O6 S2'
_chemical_formula_sum 'C21.5 H21.5 N21.5 O21.5 S21.5'
_chemical_formula_weight 1614.39
_space_group_crystal_system orthorhombic
_space_group_IT_number 20
_space_group_name_Hall 'C 2c 2'
_space_group_name_H-M_alt 'C 2 2 21'
_atom_sites_solution_hydrogens mixed
_audit_creation_date 2021-04-26
_audit_creation_method
;
Olex2 1.2-beta
(compiled 2018.05.29 svn.r3508 for OlexSys, GUI svn.r5506)
;
_cell_angle_alpha 90
_cell_angle_beta 90
_cell_angle_gamma 90
_cell_formula_units_Z 8
_cell_length_a 12.660(3)
_cell_length_b 20.017(4)
_cell_length_c 52.343(10)
_cell_measurement_reflns_used 9986
_cell_measurement_temperature 190(2)
_cell_measurement_theta_max 46.03
_cell_measurement_theta_min 3.59
_cell_volume 13265(5)
_computing_cell_refinement 'SAINT v8.37A (Bruker, 2015)'
_computing_data_reduction 'SAINT v8.37A (Bruker, 2015)'
_computing_molecular_graphics 'Olex2 (Dolomanov et al., 2009)'
_computing_publication_material 'Olex2 (Dolomanov et al., 2009)'
_computing_structure_refinement 'XL (Sheldrick, 2008)'
_computing_structure_solution 'SHELXT 2014/5 (Sheldrick, 2014)'
_diffrn_ambient_temperature 190.0
_diffrn_measured_fraction_theta_full 0.996
_diffrn_measured_fraction_theta_max 0.994
_diffrn_measurement_device_type 'Bruker APEX-II CCD'
_diffrn_measurement_method '\f and \w scans'
_diffrn_radiation_type GaK\a
_diffrn_radiation_wavelength 1.34139
_diffrn_reflns_av_R_equivalents 0.0714
_diffrn_reflns_av_unetI/netI 0.0831
_diffrn_reflns_Laue_measured_fraction_full 0.996
_diffrn_reflns_Laue_measured_fraction_max 0.994
_diffrn_reflns_limit_h_max 13
_diffrn_reflns_limit_h_min -15
_diffrn_reflns_limit_k_max 24
_diffrn_reflns_limit_k_min -23
_diffrn_reflns_limit_l_max 63
_diffrn_reflns_limit_l_min -62
_diffrn_reflns_number 51641
_diffrn_reflns_point_group_measured_fraction_full 0.992
_diffrn_reflns_point_group_measured_fraction_max 0.988
_diffrn_reflns_theta_full 53.594
_diffrn_reflns_theta_max 54.172
_diffrn_reflns_theta_min 3.594
_diffrn_standards_number 0
_exptl_absorpt_coefficient_mu 4.674
_exptl_absorpt_correction_T_max 0.7506
_exptl_absorpt_correction_T_min 0.6615
_exptl_absorpt_correction_type none
_exptl_absorpt_process_details
;
SADABS-2016/2 (Bruker,2016/2) was used for absorption correction.
wR2(int) was 0.1429 before and 0.0838 after correction.
The Ratio of minimum to maximum transmission is 0.8813.
The \l/2 correction factor is Not present.
;
_exptl_crystal_density_diffrn 1.617
_exptl_crystal_description block
_exptl_crystal_F_000 6536
_refine_diff_density_max 0.224
_refine_diff_density_min -0.273
_refine_diff_density_rms 0.040
_refine_ls_abs_structure_details
;
 Flack x determined using 2744 quotients [(I+)-(I-)]/[(I+)+(I-)]
 (Parsons, Flack and Wagner, Acta Cryst. B69 (2013) 249-259).
;
_refine_ls_abs_structure_Flack -0.007(11)
_refine_ls_extinction_method none
_refine_ls_goodness_of_fit_ref 1.004
_refine_ls_hydrogen_treatment constr
_refine_ls_matrix_type full
_refine_ls_number_parameters 872
_refine_ls_number_reflns 12134
_refine_ls_number_restraints 3434
_refine_ls_restrained_S_all 1.031
_refine_ls_R_factor_all 0.0969
_refine_ls_R_factor_gt 0.0534
_refine_ls_shift/su_max 0.001
_refine_ls_shift/su_mean 0.000
_refine_ls_structure_factor_coef Fsqd
_refine_ls_weighting_details 'w=1/[\s^2^(Fo^2^)+(0.0825P)^2^] where P=(Fo^2^+2Fc^2^)/3'
_refine_ls_weighting_scheme calc
_refine_ls_wR_factor_gt 0.1298
_refine_ls_wR_factor_ref 0.1476
_reflns_Friedel_coverage 0.824
_reflns_Friedel_fraction_full 0.987
_reflns_Friedel_fraction_max 0.980
_reflns_number_gt 7830
_reflns_number_total 12134
_reflns_threshold_expression 'I > 2\s(I)'
_cod_data_source_file am1c16223_si_003.cif
_cod_data_source_block 111_a
_cod_original_cell_volume 13264(5)
_cod_original_formula_sum 'C21.50 H21.50 N21.50 O21.50 S21.50'
_cod_database_code 4519136
_shelx_shelxl_version_number 2016/6
_shelx_space_group_comment
;
The symmetry employed for this shelxl refinement is uniquely defined
by the following loop, which should always be used as a source of
symmetry information in preference to the above space-group names.
They are only intended as comments.
;
_olex2_refinement_description
;
1. Fixed Uiso
 At 1.2 times of:
  All C(H) groups, All C(H,H) groups
 At 1.5 times of:
  All C(H,H,H) groups
2. Restrained distances
 C6A-C7A
 2.3 with sigma of 0.02
 C6A-C0
 2.3 with sigma of 0.02
 C7A-C0
 2.3 with sigma of 0.02
 C1AA-C3AA
 2.3 with sigma of 0.02
 C1AA-C2AA
 2.3 with sigma of 0.02
 C2AA-C3AA
 2.3 with sigma of 0.02
 C024-C025 \\sim C024-C0
 with sigma of 0.02
 C024-C6 \\sim C024-C6A
 with sigma of 0.02
 C024-C7 \\sim C024-C7A
 with sigma of 0.02
 C023-C4 \\sim C023-C4A
 with sigma of 0.02
 C023-C0AA \\sim C023-C0AB
 with sigma of 0.02
 C01F-C01Z \\sim C01F-C01{
 with sigma of 0.02
 C01F-C021 \\sim C01F-C2
 with sigma of 0.02
 C01F-C022 \\sim C01F-C1
 with sigma of 0.02
 C01K-C01O \\sim C01K-C2AA
 with sigma of 0.02
 C01K-C01W \\sim C01K-C1AA
 with sigma of 0.02
 C01K-C01X \\sim C01K-C3AA
 with sigma of 0.02
 C023-C5 \\sim C023-C5A
 with sigma of 0.02
3. Rigid bond restraints
 All non-hydrogen atoms
 with sigma for 1-2 distances of 0.01 and sigma for 1-3 distances of 0.02
4. Uiso/Uaniso restraints and constraints
All non-hydrogen atoms have similar U: within 3A with sigma of 0.01 and sigma
for terminal atoms of 0.02
5. Rigid body (RIGU) restrains
 All non-hydrogen atoms
 with sigma for 1-2 distances of 0.004 and sigma for 1-3 distances of 0.004
6. Others
 Sof(C7A)=Sof(H7AA)=Sof(H7AB)=Sof(H7AC)=Sof(C6A)=Sof(H6AA)=Sof(H6AB)=Sof(H6AC)=
 Sof(C0)=Sof(H0A)=Sof(H0B)=Sof(H0C)=1-FVAR(1)
 Sof(C025)=Sof(H02F)=Sof(H02G)=Sof(H02H)=Sof(C6)=Sof(H6A)=Sof(H6B)=Sof(H6C)=
 Sof(C7)=Sof(H7A)=Sof(H7B)=Sof(H7C)=FVAR(1)
 Sof(C5A)=Sof(H5AA)=Sof(H5AB)=Sof(H5AC)=Sof(C4A)=Sof(H4AA)=Sof(H4AB)=Sof(H4AC)=
 Sof(C0AB)=Sof(H0AE)=Sof(H0AF)=Sof(H0AG)=1-FVAR(2)
 Sof(C4)=Sof(H4A)=Sof(H4B)=Sof(H4C)=Sof(C0AA)=Sof(H0AB)=Sof(H0AC)=Sof(H0AD)=
 Sof(C5)=Sof(H5A)=Sof(H5B)=Sof(H5C)=FVAR(2)
 Sof(C1)=Sof(H1A)=Sof(H1B)=Sof(H1C)=Sof(C01{)=Sof(H1AA)=Sof(HD)=Sof(HE)=
 Sof(C2)=Sof(H2A)=Sof(H2B)=Sof(H2C)=1-FVAR(3)
 Sof(C01Z)=Sof(C021)=Sof(C022)=Sof(H02C)=Sof(H02D)=Sof(H02E)=FVAR(3)
 Sof(C1AA)=Sof(H1AB)=Sof(H1AC)=Sof(H1AD)=Sof(C2AA)=Sof(H2AA)=Sof(H2AB)=
 Sof(H2AC)=Sof(C3AA)=Sof(H3AA)=Sof(H3AB)=Sof(H3AC)=1-FVAR(4)
 Sof(C01O)=Sof(H01L)=Sof(H01M)=Sof(H01O)=Sof(C01W)=Sof(H01Z)=Sof(H)=Sof(HA)=
 Sof(C01X)=Sof(H01)=Sof(HB)=Sof(HC)=FVAR(4)
7.a Riding coordinates:
 C5A(H5AA,H5AB,H5AC)
7.b Secondary CH2 refined with riding coordinates:
 C016(H01A,H01B), C01H(H01F,H01G), C01L(H01H,H01K), C01R(H01P,H01R), C01S(H01S,
 H01T), C01T(H01U,H01V), C01V(H01X,H01Y), C020(H02A,H02B)
7.c Aromatic/amide H refined with riding coordinates:
 C00P(H00P), C00S(H00S), C00T(H00T), C00X(H00X), C00Y(H00Y), C010(H010),
 C011(H011), C012(H012), C013(H013), C014(H014), C015(H015), C01B(H01C),
 C01C(H01D), C01D(H01E), C01I(H01I), C01J(H01J), C01N(H01N), C01Q(H01Q),
 C01U(H01W), C01Y(H0AA)
7.d Idealised Me refined as rotating group:
 C01O(H01L,H01M,H01O), C01W(H01Z,H,HA), C01X(H01,HB,HC), C022(H02C,H02D,H02E),
 C025(H02F,H02G,H02H), C6(H6A,H6B,H6C), C4(H4A,H4B,H4C), C0AA(H0AB,H0AC,H0AD),
 C7(H7A,H7B,H7C), C5(H5A,H5B,H5C), C7A(H7AA,H7AB,H7AC), C6A(H6AA,H6AB,H6AC),
 C0(H0A,H0B,H0C), C4A(H4AA,H4AB,H4AC), C0AB(H0AE,H0AF,H0AG), C1(H1A,H1B,H1C),
 C01{(H1AA,HD,HE), C2(H2A,H2B,H2C), C1AA(H1AB,H1AC,H1AD), C2AA(H2AA,H2AB,H2AC),
 C3AA(H3AA,H3AB,H3AC)
;
_olex2_submission_special_instructions 'No special instructions were received'

loop_
_space_group_symop_operation_xyz
'x, y, z'
'-x, -y, z+1/2'
'-x, y, -z+1/2'
'x, -y, -z'
'x+1/2, y+1/2, z'
'-x+1/2, -y+1/2, z+1/2'
'-x+1/2, y+1/2, -z+1/2'
'x+1/2, -y+1/2, -z'

loop_
_atom_site_label
_atom_site_type_symbol
_atom_site_fract_x
_atom_site_fract_y
_atom_site_fract_z
_atom_site_U_iso_or_equiv
_atom_site_adp_type
_atom_site_occupancy
_atom_site_site_symmetry_order
_atom_site_calc_flag
_atom_site_refinement_flags_posn
_atom_site_refinement_flags_adp
_atom_site_refinement_flags_occupancy
_atom_site_disorder_assembly
_atom_site_disorder_group
S001 S 0.81057(10) 0.61887(5) 0.58168(2) 0.0500(3) Uani 1 1 d . U . . .
S002 S 0.83573(11) 0.54660(6) 0.63901(2) 0.0557(4) Uani 1 1 d . U . . .
O003 O 0.5311(2) 0.76316(13) 0.62137(6) 0.0504(8) Uani 1 1 d . U . . .
O004 O 0.5011(3) 0.67418(14) 0.66343(6) 0.0546(8) Uani 1 1 d . U . . .
N005 N 0.6686(3) 0.73469(15) 0.58418(7) 0.0419(8) Uani 1 1 d . U . . .
O006 O 0.8992(3) 0.66248(17) 0.58189(8) 0.0732(10) Uani 1 1 d . U . . .
N007 N 0.6361(3) 0.57247(15) 0.67157(7) 0.0454(9) Uani 1 1 d . U . . .
O008 O 0.7436(3) 0.61642(17) 0.55987(6) 0.0671(9) Uani 1 1 d . U . . .
O009 O 0.8046(3) 0.49564(17) 0.65607(7) 0.0826(12) Uani 1 1 d . U . . .
O00A O 0.9195(3) 0.59146(19) 0.64559(8) 0.0800(12) Uani 1 1 d . U . . .
C00B C 0.5777(4) 0.49203(19) 0.69871(9) 0.0433(10) Uani 1 1 d . U . . .
C00C C 0.5792(4) 0.5130(2) 0.67346(9) 0.0458(10) Uani 1 1 d . U . . .
C00D C 0.7337(4) 0.79095(18) 0.58197(8) 0.0417(9) Uani 1 1 d . U . . .
C00E C 0.6374(4) 0.54111(19) 0.71342(8) 0.0468(10) Uani 1 1 d . U . . .
C00F C 0.5209(4) 0.8070(2) 0.64239(9) 0.0494(10) Uani 1 1 d . U . . .
C00G C 0.6696(4) 0.58944(19) 0.69573(9) 0.0489(10) Uani 1 1 d . U . . .
C00H C 0.7295(4) 0.63709(18) 0.60869(8) 0.0427(10) Uani 1 1 d . U . . .
C00I C 0.5782(4) 0.6650(2) 0.64539(9) 0.0481(10) Uani 1 1 d . U . . .
C00J C 0.5927(4) 0.70772(19) 0.62498(9) 0.0445(10) Uani 1 1 d . U . . .
C00K C 0.6969(4) 0.82895(19) 0.56110(8) 0.0490(10) Uani 1 1 d . U . . .
C00L C 0.6056(4) 0.7958(2) 0.55106(9) 0.0482(10) Uani 1 1 d . U . . .
C00M C 0.3998(4) 0.6819(2) 0.65328(10) 0.0557(11) Uani 1 1 d . U . . .
C00N C 0.5876(4) 0.7393(2) 0.56623(9) 0.0485(10) Uani 1 1 d . U . . .
C00O C 0.7266(4) 0.59922(18) 0.63122(8) 0.0431(10) Uani 1 1 d . U . . .
C00P C 0.8175(4) 0.8109(2) 0.59636(9) 0.0524(11) Uani 1 1 d . U . . .
H00P H 0.840615 0.785181 0.610563 0.063 Uiso 1 1 calc R . . . .
C00Q C 0.6491(4) 0.61116(19) 0.64908(8) 0.0423(9) Uani 1 1 d . U . . .
C00R C 0.4285(4) 0.8026(2) 0.65682(10) 0.0527(11) Uani 1 1 d . U . . .
C00S C 0.5961(4) 0.8542(2) 0.64630(10) 0.0569(12) Uani 1 1 d . U . . .
H00S H 0.656655 0.856774 0.635625 0.068 Uiso 1 1 calc R . . . .
C00T C 0.5279(4) 0.4329(2) 0.70522(10) 0.0499(11) Uani 1 1 d . U . . .
H00T H 0.528555 0.418091 0.722460 0.060 Uiso 1 1 calc R . . . .
C00U C 0.3580(4) 0.7464(2) 0.65075(10) 0.0547(11) Uani 1 1 d . U . . .
C00V C 0.6634(4) 0.69237(18) 0.60599(8) 0.0412(9) Uani 1 1 d . U . . .
C00W C 0.2577(5) 0.7526(3) 0.63962(11) 0.0695(13) Uani 1 1 d . U . . .
C00X C 0.5819(5) 0.8986(3) 0.66634(11) 0.0680(13) Uani 1 1 d . U . . .
H00X H 0.634137 0.931667 0.669525 0.082 Uiso 1 1 calc R . . . .
C00Y C 0.3442(5) 0.6261(3) 0.64626(10) 0.0667(13) Uani 1 1 d . U . . .
H00Y H 0.374020 0.582900 0.648484 0.080 Uiso 1 1 calc R . . . .
C00Z C 0.4935(5) 0.8960(3) 0.68180(10) 0.0635(12) Uani 1 1 d . U . . .
C010 C 0.5292(4) 0.4766(2) 0.65398(10) 0.0553(12) Uani 1 1 d . U . . .
H010 H 0.530259 0.491049 0.636695 0.066 Uiso 1 1 calc R . . . .
C011 C 0.6651(4) 0.5464(2) 0.73867(8) 0.0525(11) Uani 1 1 d . U . . .
H011 H 0.641989 0.513163 0.750348 0.063 Uiso 1 1 calc R . . . .
C012 C 0.8676(5) 0.8691(2) 0.58976(11) 0.0716(14) Uani 1 1 d . U . . .
H012 H 0.925463 0.883814 0.599837 0.086 Uiso 1 1 calc R . . . .
C013 C 0.5031(5) 0.6980(2) 0.56197(11) 0.0671(13) Uani 1 1 d . U . . .
H013 H 0.491606 0.659720 0.572331 0.081 Uiso 1 1 calc R . . . .
C014 C 0.5372(5) 0.8090(2) 0.53068(10) 0.0634(13) Uani 1 1 d . U . . .
H014 H 0.549783 0.846310 0.519900 0.076 Uiso 1 1 calc R . . . .
C015 C 0.7502(5) 0.8881(2) 0.55496(10) 0.0651(13) Uani 1 1 d . U . . .
H015 H 0.725980 0.914694 0.541119 0.078 Uiso 1 1 calc R . . . .
C016 C 0.2085(5) 0.8190(3) 0.63401(13) 0.0845(16) Uani 1 1 d . U . . .
H01A H 0.149702 0.827156 0.646067 0.101 Uiso 1 1 calc R . . . .
H01B H 0.261701 0.854726 0.636458 0.101 Uiso 1 1 calc R . . . .
C017 C 0.4772(4) 0.3952(2) 0.68673(10) 0.0547(11) Uani 1 1 d . U . . .
C018 C 0.8544(4) 0.5365(2) 0.58655(10) 0.0590(12) Uani 1 1 d . U . . .
C019 C 0.4153(4) 0.8487(2) 0.67688(10) 0.0594(12) Uani 1 1 d . U . . .
C01A C 0.8679(4) 0.5069(2) 0.60993(10) 0.0570(12) Uani 1 1 d . U . . .
C01B C 0.2440(5) 0.6330(3) 0.63590(12) 0.0777(15) Uani 1 1 d . U . . .
H01C H 0.204845 0.594509 0.631171 0.093 Uiso 1 1 calc R . . . .
C01C C 0.7323(5) 0.6431(2) 0.70372(9) 0.0634(13) Uani 1 1 d . U . . .
H01D H 0.755014 0.676199 0.691940 0.076 Uiso 1 1 calc R . . . .
C01D C 0.7601(5) 0.6465(2) 0.72903(10) 0.0717(14) Uani 1 1 d . U . . .
H01E H 0.804195 0.682223 0.734469 0.086 Uiso 1 1 calc R . . . .
C01E C 0.2013(5) 0.6953(3) 0.63243(12) 0.0769(14) Uani 1 1 d . U . . .
C01F C 0.4218(4) 0.3297(2) 0.69361(11) 0.0626(13) Uani 1 1 d D U . . .
C01G C 0.7257(5) 0.5988(2) 0.74755(10) 0.0638(12) Uani 1 1 d . U . . .
C01H C 0.3165(5) 0.8448(3) 0.69348(11) 0.0730(14) Uani 1 1 d . U . . .
H01F H 0.257823 0.867752 0.684600 0.088 Uiso 1 1 calc R . . . .
H01G H 0.296378 0.797308 0.695589 0.088 Uiso 1 1 calc R . . . .
C01I C 0.4786(4) 0.4189(2) 0.66132(10) 0.0564(12) Uani 1 1 d . U . . .
H01I H 0.442632 0.393709 0.648636 0.068 Uiso 1 1 calc R . . . .
C01J C 0.4347(5) 0.7136(3) 0.54210(12) 0.0832(16) Uani 1 1 d . U . . .
H01J H 0.374490 0.686245 0.539298 0.100 Uiso 1 1 calc R . . . .
C01K C 0.7629(5) 0.6063(3) 0.77493(10) 0.0768(14) Uani 1 1 d D U . . .
C01L C 0.4852(6) 0.9441(3) 0.70380(12) 0.0861(16) Uani 1 1 d . U . . .
H01H H 0.539871 0.932657 0.716594 0.103 Uiso 1 1 calc R . . . .
H01K H 0.500588 0.989707 0.697472 0.103 Uiso 1 1 calc R . . . .
C01M C 0.8365(6) 0.9080(2) 0.56863(11) 0.0756(14) Uani 1 1 d . U . . .
C01N C 0.9089(5) 0.4434(3) 0.61206(11) 0.0755(15) Uani 1 1 d . U . . .
H01N H 0.916626 0.422915 0.628332 0.091 Uiso 1 1 calc R . . . .
C01O C 0.7282(8) 0.5469(4) 0.79081(15) 0.073(2) Uani 0.846(12) 1 d D U P A 1
H01L H 0.651076 0.546962 0.792408 0.109 Uiso 0.846(12) 1 calc GR . P A 1
H01M H 0.760131 0.549685 0.807834 0.109 Uiso 0.846(12) 1 calc GR . P A 1
H01O H 0.750998 0.505483 0.782454 0.109 Uiso 0.846(12) 1 calc GR . P A 1
C01P C 0.4520(6) 0.7683(3) 0.52615(12) 0.0828(15) Uani 1 1 d . U . . .
C01Q C 0.9387(6) 0.4100(3) 0.59012(13) 0.0923(18) Uani 1 1 d . U . . .
H01Q H 0.968468 0.366549 0.591357 0.111 Uiso 1 1 calc R . . . .
C01R C 0.3800(6) 0.9446(3) 0.71666(13) 0.0975(18) Uani 1 1 d . U . . .
H01P H 0.331296 0.973128 0.706661 0.117 Uiso 1 1 calc R . . . .
H01R H 0.387896 0.965072 0.733782 0.117 Uiso 1 1 calc R . . . .
C01S C 0.3309(6) 0.8759(3) 0.71967(12) 0.0947(17) Uani 1 1 d . U . . .
H01S H 0.377286 0.847239 0.730260 0.114 Uiso 1 1 calc R . . . .
H01T H 0.261661 0.879705 0.728338 0.114 Uiso 1 1 calc R . . . .
C01T C 0.1003(5) 0.7073(3) 0.61870(15) 0.0947(18) Uani 1 1 d . U . . .
H01U H 0.046544 0.724044 0.630866 0.114 Uiso 1 1 calc R . . . .
H01V H 0.074199 0.664745 0.611405 0.114 Uiso 1 1 calc R . . . .
C01U C 0.8814(5) 0.5027(3) 0.56442(12) 0.0816(16) Uani 1 1 d . U . . .
H01W H 0.869936 0.522367 0.548143 0.098 Uiso 1 1 calc R . . . .
C01V C 0.1679(6) 0.8214(4) 0.60724(15) 0.1059(19) Uani 1 1 d . U . . .
H01X H 0.227469 0.832405 0.595754 0.127 Uiso 1 1 calc R . . . .
H01Y H 0.115986 0.858218 0.605997 0.127 Uiso 1 1 calc R . . . .
C01W C 0.7288(10) 0.6710(4) 0.78622(14) 0.087(3) Uani 0.846(12) 1 d D U P A 1
H01Z H 0.758169 0.707919 0.776188 0.131 Uiso 0.846(12) 1 calc GR . P A 1
H H 0.754185 0.674038 0.803864 0.131 Uiso 0.846(12) 1 calc GR . P A 1
HA H 0.651482 0.673635 0.786039 0.131 Uiso 0.846(12) 1 calc GR . P A 1
C01X C 0.8909(7) 0.6082(4) 0.77559(15) 0.084(2) Uani 0.846(12) 1 d D U P A 1
H01 H 0.918919 0.567789 0.767483 0.126 Uiso 0.846(12) 1 calc GR . P A 1
HB H 0.915094 0.610318 0.793356 0.126 Uiso 0.846(12) 1 calc GR . P A 1
HC H 0.916105 0.647660 0.766323 0.126 Uiso 0.846(12) 1 calc GR . P A 1
C01Y C 0.9258(6) 0.4389(3) 0.56652(13) 0.0980(19) Uani 1 1 d . U . . .
H0AA H 0.947062 0.415521 0.551581 0.118 Uiso 1 1 calc R . . . .
C01Z C 0.456(4) 0.3056(18) 0.7210(6) 0.077(5) Uani 0.152(7) 1 d D U P B 1
C020 C 0.1157(6) 0.7578(4) 0.59750(15) 0.1060(19) Uani 1 1 d . U . . .
H02A H 0.046353 0.768934 0.589903 0.127 Uiso 1 1 calc R . . . .
H02B H 0.160264 0.737834 0.583947 0.127 Uiso 1 1 calc R . . . .
C021 C 0.3050(19) 0.3324(19) 0.6930(10) 0.077(5) Uani 0.152(7) 1 d D U P B 1
C022 C 0.468(3) 0.2686(13) 0.6803(8) 0.074(5) Uani 0.152(7) 1 d D U P B 1
H02C H 0.451366 0.270224 0.662051 0.111 Uiso 0.152(7) 1 calc GR . P B 1
H02D H 0.438575 0.227943 0.687815 0.111 Uiso 0.152(7) 1 calc GR . P B 1
H02E H 0.545323 0.268442 0.682494 0.111 Uiso 0.152(7) 1 calc GR . P B 1
C023 C 0.8895(7) 0.9748(3) 0.56263(16) 0.110(2) Uani 1 1 d D U . . .
C024 C 0.3776(7) 0.7838(4) 0.50341(15) 0.110(2) Uani 1 1 d D U . . .
C025 C 0.403(2) 0.8547(8) 0.4917(4) 0.118(4) Uani 0.510(18) 1 d D U P C 1
H02F H 0.399225 0.888607 0.505201 0.176 Uiso 0.510(18) 1 calc GR . P C 1
H02G H 0.351745 0.865182 0.478319 0.176 Uiso 0.510(18) 1 calc GR . P C 1
H02H H 0.474435 0.854358 0.484409 0.176 Uiso 0.510(18) 1 calc GR . P C 1
C6 C 0.4053(18) 0.7305(10) 0.4815(4) 0.126(4) Uani 0.510(18) 1 d D U P C 1
H6A H 0.474850 0.740727 0.474293 0.189 Uiso 0.510(18) 1 calc GR . P C 1
H6B H 0.351769 0.732794 0.468017 0.189 Uiso 0.510(18) 1 calc GR . P C 1
H6C H 0.406135 0.685488 0.488864 0.189 Uiso 0.510(18) 1 calc GR . P C 1
C4 C 0.8676(11) 1.0042(5) 0.5382(2) 0.112(3) Uani 0.652(9) 1 d D U P D 1
H4A H 0.896660 0.975844 0.524703 0.169 Uiso 0.652(9) 1 calc GR . P D 1
H4B H 0.900181 1.048589 0.537358 0.169 Uiso 0.652(9) 1 calc GR . P D 1
H4C H 0.791060 1.008386 0.535998 0.169 Uiso 0.652(9) 1 calc GR . P D 1
C0AA C 1.0051(10) 0.9709(7) 0.5670(3) 0.132(4) Uani 0.652(9) 1 d D U P D 1
H0AB H 1.018915 0.965609 0.585342 0.198 Uiso 0.652(9) 1 calc GR . P D 1
H0AC H 1.038729 1.012017 0.560911 0.198 Uiso 0.652(9) 1 calc GR . P D 1
H0AD H 1.034106 0.932552 0.557747 0.198 Uiso 0.652(9) 1 calc GR . P D 1
C7 C 0.2672(14) 0.7806(13) 0.5115(4) 0.135(4) Uani 0.510(18) 1 d D U P C 1
H7A H 0.251594 0.735737 0.517957 0.202 Uiso 0.510(18) 1 calc GR . P C 1
H7B H 0.221345 0.790287 0.496836 0.202 Uiso 0.510(18) 1 calc GR . P C 1
H7C H 0.254684 0.813539 0.524955 0.202 Uiso 0.510(18) 1 calc GR . P C 1
C5 C 0.8541(13) 1.0245(5) 0.5854(3) 0.134(4) Uani 0.652(9) 1 d D U P D 1
H5A H 0.777524 1.031479 0.584634 0.201 Uiso 0.652(9) 1 calc GR . P D 1
H5B H 0.890304 1.067453 0.583427 0.201 Uiso 0.652(9) 1 calc GR . P D 1
H5C H 0.872897 1.004678 0.601886 0.201 Uiso 0.652(9) 1 calc GR . P D 1
C7A C 0.344(2) 0.8517(8) 0.5025(4) 0.120(4) Uani 0.490(18) 1 d D U P C 2
H7AA H 0.283716 0.857940 0.514063 0.179 Uiso 0.490(18) 1 calc GR . P C 2
H7AB H 0.322284 0.862923 0.485009 0.179 Uiso 0.490(18) 1 calc GR . P C 2
H7AC H 0.401923 0.880932 0.507732 0.179 Uiso 0.490(18) 1 calc GR . P C 2
C6A C 0.2769(14) 0.7370(11) 0.5047(4) 0.128(4) Uani 0.490(18) 1 d D U P C 2
H6AA H 0.296721 0.691400 0.499868 0.193 Uiso 0.490(18) 1 calc GR . P C 2
H6AB H 0.223002 0.753677 0.492821 0.193 Uiso 0.490(18) 1 calc GR . P C 2
H6AC H 0.248497 0.737075 0.522086 0.193 Uiso 0.490(18) 1 calc GR . P C 2
C0 C 0.4283(17) 0.7623(12) 0.4802(4) 0.126(4) Uani 0.490(18) 1 d D U P C 2
H0A H 0.477123 0.797094 0.474300 0.190 Uiso 0.490(18) 1 calc GR . P C 2
H0B H 0.374721 0.754267 0.467012 0.190 Uiso 0.490(18) 1 calc GR . P C 2
H0C H 0.467656 0.720976 0.483366 0.190 Uiso 0.490(18) 1 calc GR . P C 2
C5A C 0.814(2) 1.0306(10) 0.5547(6) 0.127(5) Uani 0.348(9) 1 d D U P D 2
H5AA H 0.794149 1.023912 0.536856 0.190 Uiso 0.348(9) 1 d R . P D 2
H5AB H 0.849799 1.073843 0.556576 0.190 Uiso 0.348(9) 1 d R . P D 2
H5AC H 0.750999 1.029782 0.565507 0.190 Uiso 0.348(9) 1 d R . P D 2
C4A C 0.977(2) 0.9517(10) 0.5441(5) 0.128(5) Uani 0.348(9) 1 d D U P D 2
H4AA H 1.008632 0.910130 0.550462 0.191 Uiso 0.348(9) 1 calc GR . P D 2
H4AB H 1.032025 0.986282 0.543070 0.191 Uiso 0.348(9) 1 calc GR . P D 2
H4AC H 0.947076 0.944186 0.527149 0.191 Uiso 0.348(9) 1 calc GR . P D 2
C0AB C 0.969(2) 1.0003(10) 0.5826(5) 0.109(4) Uani 0.348(9) 1 d D U P D 2
H0AE H 0.930203 1.016092 0.597669 0.163 Uiso 0.348(9) 1 calc GR . P D 2
H0AF H 1.009776 1.037093 0.575311 0.163 Uiso 0.348(9) 1 calc GR . P D 2
H0AG H 1.016182 0.963875 0.587492 0.163 Uiso 0.348(9) 1 calc GR . P D 2
C1 C 0.3687(7) 0.2984(4) 0.66969(16) 0.095(2) Uani 0.848(7) 1 d D U P B 2
H1A H 0.316778 0.329736 0.662698 0.143 Uiso 0.848(7) 1 calc GR . P B 2
H1B H 0.333268 0.256756 0.674529 0.143 Uiso 0.848(7) 1 calc GR . P B 2
H1C H 0.422674 0.288931 0.656758 0.143 Uiso 0.848(7) 1 calc GR . P B 2
C01{ C 0.5044(6) 0.2821(3) 0.70340(18) 0.084(2) Uani 0.848(7) 1 d D U P B 2
H1AA H 0.557750 0.274671 0.690136 0.126 Uiso 0.848(7) 1 calc GR . P B 2
HD H 0.471053 0.239455 0.707848 0.126 Uiso 0.848(7) 1 calc GR . P B 2
HE H 0.538160 0.301100 0.718600 0.126 Uiso 0.848(7) 1 calc GR . P B 2
C2 C 0.3363(7) 0.3435(3) 0.71205(18) 0.087(2) Uani 0.848(7) 1 d D U P B 2
H2A H 0.366992 0.356329 0.728518 0.131 Uiso 0.848(7) 1 calc GR . P B 2
H2B H 0.293099 0.303254 0.714256 0.131 Uiso 0.848(7) 1 calc GR . P B 2
H2C H 0.292064 0.379935 0.705608 0.131 Uiso 0.848(7) 1 calc GR . P B 2
C1AA C 0.665(3) 0.6529(17) 0.7821(8) 0.075(5) Uani 0.154(12) 1 d D U P A 2
H1AB H 0.681222 0.699402 0.777743 0.113 Uiso 0.154(12) 1 calc GR . P A 2
H1AC H 0.650244 0.649497 0.800424 0.113 Uiso 0.154(12) 1 calc GR . P A 2
H1AD H 0.602366 0.638471 0.772443 0.113 Uiso 0.154(12) 1 calc GR . P A 2
C2AA C 0.846(3) 0.647(2) 0.7821(7) 0.085(5) Uani 0.154(12) 1 d D U P A 2
H2AA H 0.896848 0.620977 0.792165 0.128 Uiso 0.154(12) 1 calc GR . P A 2
H2AB H 0.819193 0.684056 0.792519 0.128 Uiso 0.154(12) 1 calc GR . P A 2
H2AC H 0.880875 0.664748 0.766874 0.128 Uiso 0.154(12) 1 calc GR . P A 2
C3AA C 0.741(4) 0.5561(19) 0.7970(8) 0.076(5) Uani 0.154(12) 1 d D U P A 2
H3AA H 0.762121 0.576276 0.813286 0.114 Uiso 0.154(12) 1 calc GR . P A 2
H3AB H 0.782453 0.515298 0.794135 0.114 Uiso 0.154(12) 1 calc GR . P A 2
H3AC H 0.665956 0.545124 0.797416 0.114 Uiso 0.154(12) 1 calc GR . P A 2

loop_
_atom_site_aniso_label
_atom_site_aniso_U_11
_atom_site_aniso_U_22
_atom_site_aniso_U_33
_atom_site_aniso_U_23
_atom_site_aniso_U_13
_atom_site_aniso_U_12
S001 0.0590(8) 0.0495(6) 0.0415(7) 0.0101(5) 0.0124(6) 0.0134(5)
S002 0.0664(8) 0.0573(6) 0.0435(7) 0.0125(5) 0.0040(6) 0.0230(6)
O003 0.0635(19) 0.0454(14) 0.0423(18) 0.0111(12) 0.0055(15) 0.0227(14)
O004 0.0621(19) 0.0563(16) 0.0456(19) 0.0122(13) 0.0164(16) 0.0178(15)
N005 0.052(2) 0.0400(15) 0.0339(18) 0.0089(13) 0.0033(17) 0.0059(15)
O006 0.067(2) 0.0666(19) 0.086(3) 0.0095(19) 0.028(2) -0.0001(18)
N007 0.064(2) 0.0369(16) 0.0353(19) 0.0107(14) 0.0070(18) 0.0043(15)
O008 0.090(2) 0.076(2) 0.0354(19) 0.0053(15) 0.0024(18) 0.031(2)
O009 0.107(3) 0.077(2) 0.065(2) 0.0426(18) 0.035(2) 0.046(2)
O00A 0.069(2) 0.086(2) 0.086(3) -0.014(2) -0.021(2) 0.014(2)
C00B 0.050(2) 0.0369(18) 0.043(2) 0.0112(16) 0.005(2) 0.0043(17)
C00C 0.053(3) 0.0392(19) 0.046(2) 0.0058(17) 0.004(2) 0.0055(18)
C00D 0.058(2) 0.0370(18) 0.030(2) 0.0042(16) 0.007(2) 0.0050(17)
C00E 0.068(3) 0.0365(18) 0.036(2) 0.0075(16) 0.012(2) 0.0036(19)
C00F 0.060(2) 0.046(2) 0.042(2) 0.0061(18) 0.004(2) 0.0167(19)
C00G 0.074(3) 0.0368(18) 0.035(2) 0.0073(16) 0.008(2) 0.0021(19)
C00H 0.053(2) 0.0383(19) 0.037(2) 0.0083(16) 0.006(2) 0.0082(17)
C00I 0.058(2) 0.047(2) 0.040(2) 0.0109(17) 0.012(2) 0.0138(19)
C00J 0.054(2) 0.0415(19) 0.038(2) 0.0108(16) 0.004(2) 0.0143(18)
C00K 0.074(3) 0.0370(19) 0.036(2) 0.0046(16) -0.001(2) 0.0050(19)
C00L 0.070(3) 0.042(2) 0.032(2) 0.0039(16) -0.002(2) 0.009(2)
C00M 0.058(2) 0.056(2) 0.053(3) 0.009(2) 0.014(2) 0.012(2)
C00N 0.066(3) 0.044(2) 0.035(2) 0.0049(17) -0.007(2) 0.0061(19)
C00O 0.053(2) 0.0385(18) 0.037(2) 0.0082(16) 0.0048(19) 0.0080(17)
C00P 0.070(3) 0.046(2) 0.042(3) 0.0061(18) -0.001(2) -0.001(2)
C00Q 0.055(2) 0.0361(17) 0.035(2) 0.0100(16) 0.0043(19) 0.0069(18)
C00R 0.059(2) 0.049(2) 0.050(3) 0.0095(18) 0.008(2) 0.0160(19)
C00S 0.056(3) 0.055(2) 0.060(3) 0.006(2) 0.002(2) 0.012(2)
C00T 0.054(3) 0.043(2) 0.053(3) 0.0083(18) 0.002(2) 0.0003(18)
C00U 0.059(2) 0.053(2) 0.053(3) 0.0054(19) 0.019(2) 0.0088(19)
C00V 0.049(2) 0.0396(18) 0.035(2) 0.0086(15) 0.0020(19) 0.0078(17)
C00W 0.063(3) 0.070(2) 0.075(3) 0.007(2) 0.006(3) 0.010(2)
C00X 0.069(3) 0.065(3) 0.070(3) -0.005(2) -0.007(3) 0.009(2)
C00Y 0.077(3) 0.057(2) 0.066(3) 0.005(2) 0.023(3) 0.005(2)
C00Z 0.073(3) 0.062(2) 0.055(3) -0.004(2) 0.001(2) 0.020(2)
C010 0.068(3) 0.053(2) 0.045(3) 0.0106(19) 0.003(2) 0.000(2)
C011 0.079(3) 0.042(2) 0.037(2) 0.0063(17) 0.010(2) -0.002(2)
C012 0.092(3) 0.060(3) 0.063(3) 0.005(2) -0.009(3) -0.011(2)
C013 0.079(3) 0.059(3) 0.064(3) 0.010(2) -0.021(3) -0.007(2)
C014 0.092(3) 0.050(2) 0.047(3) 0.003(2) -0.017(3) 0.013(2)
C015 0.101(3) 0.046(2) 0.048(3) 0.015(2) -0.005(3) -0.009(2)
C016 0.066(3) 0.086(3) 0.101(4) 0.018(3) -0.006(3) 0.015(3)
C017 0.054(3) 0.048(2) 0.062(3) 0.005(2) 0.004(2) -0.002(2)
C018 0.071(3) 0.059(2) 0.047(3) 0.009(2) 0.009(2) 0.025(2)
C019 0.070(3) 0.057(2) 0.052(3) 0.008(2) 0.010(2) 0.021(2)
C01A 0.070(3) 0.054(2) 0.048(2) 0.0104(19) 0.006(2) 0.022(2)
C01B 0.078(3) 0.074(3) 0.081(4) -0.002(3) 0.012(3) -0.002(3)
C01C 0.104(4) 0.043(2) 0.043(3) 0.0077(19) 0.011(3) -0.021(2)
C01D 0.112(4) 0.050(2) 0.053(3) 0.002(2) 0.007(3) -0.022(3)
C01E 0.068(3) 0.080(3) 0.083(3) 0.012(3) 0.004(3) -0.001(2)
C01F 0.060(3) 0.052(2) 0.075(3) 0.005(2) 0.008(3) -0.009(2)
C01G 0.099(3) 0.050(2) 0.043(2) 0.0029(19) 0.008(2) -0.013(2)
C01H 0.082(3) 0.072(3) 0.065(3) 0.000(2) 0.028(3) 0.026(3)
C01I 0.056(3) 0.055(2) 0.058(3) 0.002(2) -0.005(2) -0.003(2)
C01J 0.094(4) 0.082(3) 0.074(3) 0.004(3) -0.038(3) -0.007(3)
C01K 0.121(4) 0.065(3) 0.044(3) -0.001(2) 0.007(3) -0.016(3)
C01L 0.102(4) 0.086(3) 0.070(4) -0.021(3) -0.004(3) 0.016(3)
C01M 0.105(4) 0.052(2) 0.070(3) 0.013(2) -0.010(3) -0.021(3)
C01N 0.098(3) 0.068(3) 0.060(3) 0.011(2) 0.012(3) 0.041(3)
C01O 0.117(5) 0.070(4) 0.032(4) 0.003(3) -0.006(4) -0.025(4)
C01P 0.106(4) 0.076(3) 0.066(3) 0.003(2) -0.038(3) 0.010(3)
C01Q 0.130(4) 0.071(3) 0.076(4) 0.009(3) 0.010(3) 0.050(3)
C01R 0.118(4) 0.099(3) 0.076(4) -0.025(3) 0.011(3) 0.028(3)
C01S 0.111(4) 0.104(3) 0.069(3) -0.002(3) 0.021(3) 0.030(3)
C01T 0.072(3) 0.101(4) 0.111(4) 0.006(3) -0.005(3) -0.002(3)
C01U 0.112(4) 0.075(3) 0.058(3) 0.008(2) 0.010(3) 0.045(3)
C01V 0.091(4) 0.113(4) 0.114(4) 0.020(4) -0.018(4) 0.010(3)
C01W 0.144(7) 0.067(4) 0.050(4) -0.013(3) 0.008(5) -0.006(4)
C01X 0.120(5) 0.077(5) 0.055(4) -0.006(4) -0.005(4) -0.022(4)
C01Y 0.142(5) 0.082(3) 0.070(4) -0.003(3) 0.012(4) 0.059(3)
C01Z 0.082(10) 0.061(9) 0.088(8) 0.015(8) 0.003(8) -0.018(9)
C020 0.084(4) 0.115(4) 0.119(5) 0.007(3) -0.017(4) 0.008(3)
C021 0.068(7) 0.065(10) 0.098(11) 0.007(10) 0.005(9) -0.013(8)
C022 0.080(10) 0.049(8) 0.094(10) 0.009(8) 0.011(10) -0.008(8)
C023 0.145(5) 0.074(3) 0.110(4) 0.025(3) -0.018(4) -0.041(3)
C024 0.135(5) 0.110(4) 0.085(4) 0.007(3) -0.057(4) 0.001(4)
C025 0.142(9) 0.122(7) 0.088(8) 0.033(6) -0.061(7) 0.001(7)
C6 0.159(9) 0.127(9) 0.091(8) -0.008(7) -0.067(7) -0.016(8)
C4 0.152(8) 0.076(6) 0.108(7) 0.044(5) 0.005(6) -0.043(6)
C0AA 0.136(6) 0.123(8) 0.137(9) 0.030(7) 0.012(7) -0.047(6)
C7 0.139(7) 0.140(9) 0.124(9) 0.013(8) -0.055(7) 0.009(8)
C5 0.169(9) 0.082(6) 0.152(8) 0.003(6) 0.017(8) -0.039(6)
C7A 0.135(9) 0.122(6) 0.102(9) 0.006(7) -0.058(8) 0.017(7)
C6A 0.140(8) 0.135(9) 0.110(8) -0.007(8) -0.073(7) -0.003(7)
C0 0.165(10) 0.127(9) 0.087(7) 0.014(8) -0.046(7) 0.004(9)
C5A 0.156(9) 0.086(8) 0.138(10) 0.032(8) -0.015(9) -0.028(7)
C4A 0.155(10) 0.101(9) 0.127(10) 0.014(8) 0.004(8) -0.060(8)
C0AB 0.138(9) 0.066(8) 0.121(9) 0.006(7) -0.010(8) -0.047(7)
C1 0.103(5) 0.084(4) 0.099(5) 0.008(4) -0.008(4) -0.033(4)
C01{ 0.078(4) 0.051(3) 0.123(6) 0.014(4) 0.000(4) 0.000(3)
C2 0.087(5) 0.072(4) 0.102(6) 0.015(4) 0.034(4) -0.011(4)
C1AA 0.121(10) 0.063(10) 0.043(10) -0.007(9) 0.002(10) -0.027(8)
C2AA 0.124(9) 0.075(9) 0.056(9) -0.002(9) 0.009(9) -0.024(8)
C3AA 0.120(11) 0.067(9) 0.041(9) 0.000(8) 0.000(10) -0.025(9)

loop_
_atom_type_symbol
_atom_type_description
_atom_type_scat_dispersion_real
_atom_type_scat_dispersion_imag
_atom_type_scat_source
C C 0.0148 0.0070 'International Tables Vol C Tables 4.2.6.8 and 6.1.1.4'
H H 0.0000 0.0000 'International Tables Vol C Tables 4.2.6.8 and 6.1.1.4'
N N 0.0253 0.0136 'International Tables Vol C Tables 4.2.6.8 and 6.1.1.4'
O O 0.0412 0.0250 'International Tables Vol C Tables 4.2.6.8 and 6.1.1.4'
S S 0.2924 0.4247 'International Tables Vol C Tables 4.2.6.8 and 6.1.1.4'

loop_
_geom_angle_atom_site_label_1
_geom_angle_atom_site_label_2
_geom_angle_atom_site_label_3
_geom_angle
_geom_angle_site_symmetry_1
_geom_angle_site_symmetry_3
_geom_angle_publ_flag
O006 S001 O008 119.8(2) . . ?
O006 S001 C00H 108.8(2) . . ?
O006 S001 C018 109.0(2) . . ?
O008 S001 C00H 107.5(2) . . ?
O008 S001 C018 105.8(2) . . ?
C018 S001 C00H 105.0(2) . . ?
O009 S002 O00A 120.5(3) . . ?
O009 S002 C00O 110.8(2) . . ?
O009 S002 C01A 106.5(2) . . ?
O00A S002 C00O 105.0(2) . . ?
O00A S002 C01A 108.6(3) . . ?
C01A S002 C00O 104.3(2) . . ?
C00J O003 C00F 116.6(3) . . ?
C00I O004 C00M 114.0(4) . . ?
C00D N005 C00V 124.9(4) . . ?
C00N N005 C00D 109.0(3) . . ?
C00N N005 C00V 123.0(4) . . ?
C00C N007 C00Q 125.8(4) . . ?
C00G N007 C00C 107.7(3) . . ?
C00G N007 C00Q 126.3(3) . . ?
C00C C00B C00E 107.0(4) . . ?
C00T C00B C00C 120.0(4) . . ?
C00T C00B C00E 133.0(4) . . ?
N007 C00C C010 128.6(4) . . ?
C00B C00C N007 109.4(4) . . ?
C00B C00C C010 122.0(4) . . ?
N005 C00D C00K 107.6(4) . . ?
C00P C00D N005 130.5(4) . . ?
C00P C00D C00K 121.9(4) . . ?
C00G C00E C00B 105.5(4) . . ?
C011 C00E C00B 133.9(4) . . ?
C011 C00E C00G 120.6(4) . . ?
C00R C00F O003 117.3(4) . . ?
C00S C00F O003 119.0(4) . . ?
C00S C00F C00R 123.4(5) . . ?
N007 C00G C00E 110.3(4) . . ?
N007 C00G C01C 129.7(4) . . ?
C01C C00G C00E 119.9(4) . . ?
C00O C00H S001 124.8(3) . . ?
C00V C00H S001 115.3(3) . . ?
C00V C00H C00O 119.9(4) . . ?
O004 C00I C00J 123.0(4) . . ?
O004 C00I C00Q 117.4(4) . . ?
C00J C00I C00Q 119.5(4) . . ?
O003 C00J C00I 122.2(4) . . ?
O003 C00J C00V 116.9(4) . . ?
C00V C00J C00I 120.6(4) . . ?
C00D C00K C00L 107.6(4) . . ?
C015 C00K C00D 118.3(5) . . ?
C015 C00K C00L 134.1(4) . . ?
C00N C00L C00K 107.3(4) . . ?
C014 C00L C00K 133.8(4) . . ?
C014 C00L C00N 118.9(5) . . ?
O004 C00M C00U 119.0(5) . . ?
C00Y C00M O004 118.9(4) . . ?
C00Y C00M C00U 122.1(5) . . ?
N005 C00N C00L 108.4(4) . . ?
C013 C00N N005 130.1(4) . . ?
C013 C00N C00L 121.5(5) . . ?
C00H C00O S002 119.4(3) . . ?
C00Q C00O S002 120.0(3) . . ?
C00Q C00O C00H 119.8(4) . . ?
C00D C00P H00P 121.0 . . ?
C00D C00P C012 118.0(4) . . ?
C012 C00P H00P 121.0 . . ?
C00I C00Q N007 117.1(4) . . ?
C00O C00Q N007 123.5(4) . . ?
C00O C00Q C00I 119.4(4) . . ?
C00F C00R C00U 116.1(4) . . ?
C00F C00R C019 117.5(5) . . ?
C019 C00R C00U 126.2(5) . . ?
C00F C00S H00S 121.0 . . ?
C00F C00S C00X 118.0(5) . . ?
C00X C00S H00S 121.0 . . ?
C00B C00T H00T 119.8 . . ?
C00B C00T C017 120.4(5) . . ?
C017 C00T H00T 119.8 . . ?
C00M C00U C00R 117.1(5) . . ?
C00M C00U C00W 117.5(5) . . ?
C00W C00U C00R 124.9(4) . . ?
C00H C00V N005 121.7(4) . . ?
C00J C00V N005 118.6(3) . . ?
C00J C00V C00H 119.7(4) . . ?
C00U C00W C016 122.4(5) . . ?
C01E C00W C00U 120.0(5) . . ?
C01E C00W C016 117.5(5) . . ?
C00S C00X H00X 119.2 . . ?
C00Z C00X C00S 121.5(5) . . ?
C00Z C00X H00X 119.2 . . ?
C00M C00Y H00Y 120.2 . . ?
C00M C00Y C01B 119.5(5) . . ?
C01B C00Y H00Y 120.2 . . ?
C00X C00Z C019 119.5(5) . . ?
C00X C00Z C01L 118.6(5) . . ?
C019 C00Z C01L 121.8(5) . . ?
C00C C010 H010 121.9 . . ?
C01I C010 C00C 116.3(5) . . ?
C01I C010 H010 121.9 . . ?
C00E C011 H011 119.1 . . ?
C00E C011 C01G 121.7(4) . . ?
C01G C011 H011 119.1 . . ?
C00P C012 H012 118.7 . . ?
C00P C012 C01M 122.6(5) . . ?
C01M C012 H012 118.7 . . ?
C00N C013 H013 120.9 . . ?
C00N C013 C01J 118.2(5) . . ?
C01J C013 H013 120.9 . . ?
C00L C014 H014 119.8 . . ?
C01P C014 C00L 120.5(5) . . ?
C01P C014 H014 119.8 . . ?
C00K C015 H015 119.6 . . ?
C01M C015 C00K 120.8(5) . . ?
C01M C015 H015 119.6 . . ?
C00W C016 H01A 109.5 . . ?
C00W C016 H01B 109.5 . . ?
H01A C016 H01B 108.1 . . ?
C01V C016 C00W 110.8(6) . . ?
C01V C016 H01A 109.5 . . ?
C01V C016 H01B 109.5 . . ?
C00T C017 C01F 121.0(5) . . ?
C00T C017 C01I 117.9(4) . . ?
C01I C017 C01F 121.0(5) . . ?
C01A C018 S001 125.0(4) . . ?
C01A C018 C01U 120.4(4) . . ?
C01U C018 S001 114.5(4) . . ?
C00R C019 C01H 119.2(5) . . ?
C00Z C019 C00R 119.9(5) . . ?
C00Z C019 C01H 120.8(5) . . ?
C018 C01A S002 123.2(3) . . ?
C018 C01A C01N 121.2(5) . . ?
C01N C01A S002 115.6(4) . . ?
C00Y C01B H01C 119.8 . . ?
C01E C01B C00Y 120.3(6) . . ?
C01E C01B H01C 119.8 . . ?
C00G C01C H01D 120.9 . . ?
C01D C01C C00G 118.2(4) . . ?
C01D C01C H01D 120.9 . . ?
C01C C01D H01E 118.6 . . ?
C01C C01D C01G 122.9(5) . . ?
C01G C01D H01E 118.6 . . ?
C00W C01E C01T 115.9(5) . . ?
C01B C01E C00W 120.4(6) . . ?
C01B C01E C01T 123.4(6) . . ?
C017 C01F C01Z 110.7(14) . . ?
C017 C01F C1 110.8(5) . . ?
C021 C01F C017 115.0(15) . . ?
C021 C01F C01Z 108(3) . . ?
C021 C01F C022 114(3) . . ?
C022 C01F C017 113.7(14) . . ?
C022 C01F C01Z 94(2) . . ?
C01{ C01F C017 107.7(5) . . ?
C01{ C01F C1 108.6(6) . . ?
C2 C01F C017 109.3(5) . . ?
C2 C01F C1 106.5(6) . . ?
C2 C01F C01{ 113.9(6) . . ?
C011 C01G C01D 116.7(5) . . ?
C011 C01G C01K 124.5(4) . . ?
C01D C01G C01K 118.7(5) . . ?
C019 C01H H01F 108.9 . . ?
C019 C01H H01G 108.9 . . ?
H01F C01H H01G 107.7 . . ?
C01S C01H C019 113.3(6) . . ?
C01S C01H H01F 108.9 . . ?
C01S C01H H01G 108.9 . . ?
C010 C01I C017 123.5(5) . . ?
C010 C01I H01I 118.3 . . ?
C017 C01I H01I 118.3 . . ?
C013 C01J H01J 119.1 . . ?
C013 C01J C01P 121.8(6) . . ?
C01P C01J H01J 119.1 . . ?
C01G C01K C01O 110.5(5) . . ?
C01G C01K C01X 109.4(5) . . ?
C01G C01K C1AA 92.1(17) . . ?
C01G C01K C3AA 126(2) . . ?
C01O C01K C01X 107.2(6) . . ?
C01W C01K C01G 111.8(6) . . ?
C01W C01K C01O 112.4(6) . . ?
C01W C01K C01X 105.2(6) . . ?
C2AA C01K C01G 123.6(16) . . ?
C2AA C01K C1AA 100.6(16) . . ?
C2AA C01K C3AA 108.1(19) . . ?
C3AA C01K C1AA 93.9(18) . . ?
C00Z C01L H01H 108.7 . . ?
C00Z C01L H01K 108.7 . . ?
H01H C01L H01K 107.6 . . ?
C01R C01L C00Z 114.3(6) . . ?
C01R C01L H01H 108.7 . . ?
C01R C01L H01K 108.7 . . ?
C012 C01M C023 121.5(6) . . ?
C015 C01M C012 118.3(5) . . ?
C015 C01M C023 119.9(5) . . ?
C01A C01N H01N 120.6 . . ?
C01A C01N C01Q 118.8(5) . . ?
C01Q C01N H01N 120.6 . . ?
C01K C01O H01L 109.5 . . ?
C01K C01O H01M 109.5 . . ?
C01K C01O H01O 109.5 . . ?
H01L C01O H01M 109.5 . . ?
H01L C01O H01O 109.5 . . ?
H01M C01O H01O 109.5 . . ?
C014 C01P C01J 119.1(5) . . ?
C014 C01P C024 119.4(6) . . ?
C01J C01P C024 121.5(6) . . ?
C01N C01Q H01Q 119.6 . . ?
C01Y C01Q C01N 120.8(5) . . ?
C01Y C01Q H01Q 119.6 . . ?
C01L C01R H01P 108.8 . . ?
C01L C01R H01R 108.8 . . ?
C01L C01R C01S 114.0(5) . . ?
H01P C01R H01R 107.7 . . ?
C01S C01R H01P 108.8 . . ?
C01S C01R H01R 108.8 . . ?
C01H C01S C01R 109.1(5) . . ?
C01H C01S H01S 109.9 . . ?
C01H C01S H01T 109.9 . . ?
C01R C01S H01S 109.9 . . ?
C01R C01S H01T 109.9 . . ?
H01S C01S H01T 108.3 . . ?
C01E C01T H01U 109.5 . . ?
C01E C01T H01V 109.5 . . ?
C01E C01T C020 110.5(6) . . ?
H01U C01T H01V 108.1 . . ?
C020 C01T H01U 109.5 . . ?
C020 C01T H01V 109.5 . . ?
C018 C01U H01W 120.7 . . ?
C018 C01U C01Y 118.7(5) . . ?
C01Y C01U H01W 120.7 . . ?
C016 C01V H01X 108.3 . . ?
C016 C01V H01Y 108.3 . . ?
C016 C01V C020 116.0(6) . . ?
H01X C01V H01Y 107.4 . . ?
C020 C01V H01X 108.3 . . ?
C020 C01V H01Y 108.3 . . ?
C01K C01W H01Z 109.5 . . ?
C01K C01W H 109.5 . . ?
C01K C01W HA 109.5 . . ?
H01Z C01W H 109.5 . . ?
H01Z C01W HA 109.5 . . ?
H C01W HA 109.5 . . ?
C01K C01X H01 109.5 . . ?
C01K C01X HB 109.5 . . ?
C01K C01X HC 109.5 . . ?
H01 C01X HB 109.5 . . ?
H01 C01X HC 109.5 . . ?
HB C01X HC 109.5 . . ?
C01Q C01Y C01U 120.2(6) . . ?
C01Q C01Y H0AA 119.9 . . ?
C01U C01Y H0AA 119.9 . . ?
C01T C020 C01V 111.6(6) . . ?
C01T C020 H02A 109.3 . . ?
C01T C020 H02B 109.3 . . ?
C01V C020 H02A 109.3 . . ?
C01V C020 H02B 109.3 . . ?
H02A C020 H02B 108.0 . . ?
C01F C022 H02C 109.5 . . ?
C01F C022 H02D 109.5 . . ?
C01F C022 H02E 109.5 . . ?
H02C C022 H02D 109.5 . . ?
H02C C022 H02E 109.5 . . ?
H02D C022 H02E 109.5 . . ?
C01M C023 C5 105.4(7) . . ?
C01M C023 C4A 100.5(9) . . ?
C01M C023 C0AB 115.9(9) . . ?
C4 C023 C01M 117.2(7) . . ?
C4 C023 C0AA 110.5(10) . . ?
C4 C023 C5 110.5(9) . . ?
C0AA C023 C01M 110.8(8) . . ?
C0AA C023 C5 101.1(10) . . ?
C5A C023 C01M 115.0(11) . . ?
C5A C023 C4A 119.9(16) . . ?
C5A C023 C0AB 110.4(14) . . ?
C0AB C023 C4A 93.2(16) . . ?
C01P C024 C025 110.7(8) . . ?
C01P C024 C6 106.5(9) . . ?
C01P C024 C6A 109.8(8) . . ?
C025 C024 C6 106.0(12) . . ?
C7 C024 C01P 110.6(10) . . ?
C7 C024 C025 110.3(12) . . ?
C7 C024 C6 112.7(12) . . ?
C7A C024 C01P 113.6(9) . . ?
C7A C024 C6A 108.8(11) . . ?
C7A C024 C0 112.9(12) . . ?
C0 C024 C01P 108.6(11) . . ?
C0 C024 C6A 102.6(10) . . ?
C024 C025 H02F 109.5 . . ?
C024 C025 H02G 109.5 . . ?
C024 C025 H02H 109.5 . . ?
H02F C025 H02G 109.5 . . ?
H02F C025 H02H 109.5 . . ?
H02G C025 H02H 109.5 . . ?
C024 C6 H6A 109.5 . . ?
C024 C6 H6B 109.5 . . ?
C024 C6 H6C 109.5 . . ?
H6A C6 H6B 109.5 . . ?
H6A C6 H6C 109.5 . . ?
H6B C6 H6C 109.5 . . ?
C023 C4 H4A 109.5 . . ?
C023 C4 H4B 109.5 . . ?
C023 C4 H4C 109.5 . . ?
H4A C4 H4B 109.5 . . ?
H4A C4 H4C 109.5 . . ?
H4B C4 H4C 109.5 . . ?
C023 C0AA H0AB 109.5 . . ?
C023 C0AA H0AC 109.5 . . ?
C023 C0AA H0AD 109.5 . . ?
H0AB C0AA H0AC 109.5 . . ?
H0AB C0AA H0AD 109.5 . . ?
H0AC C0AA H0AD 109.5 . . ?
C024 C7 H7A 109.5 . . ?
C024 C7 H7B 109.5 . . ?
C024 C7 H7C 109.5 . . ?
H7A C7 H7B 109.5 . . ?
H7A C7 H7C 109.5 . . ?
H7B C7 H7C 109.5 . . ?
C023 C5 H5A 109.5 . . ?
C023 C5 H5B 109.5 . . ?
C023 C5 H5C 109.5 . . ?
H5A C5 H5B 109.5 . . ?
H5A C5 H5C 109.5 . . ?
H5B C5 H5C 109.5 . . ?
C024 C7A H7AA 109.5 . . ?
C024 C7A H7AB 109.5 . . ?
C024 C7A H7AC 109.5 . . ?
H7AA C7A H7AB 109.5 . . ?
H7AA C7A H7AC 109.5 . . ?
H7AB C7A H7AC 109.5 . . ?
C024 C6A H6AA 109.5 . . ?
C024 C6A H6AB 109.5 . . ?
C024 C6A H6AC 109.5 . . ?
H6AA C6A H6AB 109.5 . . ?
H6AA C6A H6AC 109.5 . . ?
H6AB C6A H6AC 109.5 . . ?
C024 C0 H0A 109.5 . . ?
C024 C0 H0B 109.5 . . ?
C024 C0 H0C 109.5 . . ?
H0A C0 H0B 109.5 . . ?
H0A C0 H0C 109.5 . . ?
H0B C0 H0C 109.5 . . ?
C023 C5A H5AA 108.8 . . ?
C023 C5A H5AB 109.6 . . ?
C023 C5A H5AC 110.1 . . ?
H5AA C5A H5AB 109.5 . . ?
H5AA C5A H5AC 109.5 . . ?
H5AB C5A H5AC 109.5 . . ?
C023 C4A H4AA 109.5 . . ?
C023 C4A H4AB 109.5 . . ?
C023 C4A H4AC 109.5 . . ?
H4AA C4A H4AB 109.5 . . ?
H4AA C4A H4AC 109.5 . . ?
H4AB C4A H4AC 109.5 . . ?
C023 C0AB H0AE 109.5 . . ?
C023 C0AB H0AF 109.5 . . ?
C023 C0AB H0AG 109.5 . . ?
H0AE C0AB H0AF 109.5 . . ?
H0AE C0AB H0AG 109.5 . . ?
H0AF C0AB H0AG 109.5 . . ?
C01F C1 H1A 109.5 . . ?
C01F C1 H1B 109.5 . . ?
C01F C1 H1C 109.5 . . ?
H1A C1 H1B 109.5 . . ?
H1A C1 H1C 109.5 . . ?
H1B C1 H1C 109.5 . . ?
C01F C01{ H1AA 109.5 . . ?
C01F C01{ HD 109.5 . . ?
C01F C01{ HE 109.5 . . ?
H1AA C01{ HD 109.5 . . ?
H1AA C01{ HE 109.5 . . ?
HD C01{ HE 109.5 . . ?
C01F C2 H2A 109.5 . . ?
C01F C2 H2B 109.5 . . ?
C01F C2 H2C 109.5 . . ?
H2A C2 H2B 109.5 . . ?
H2A C2 H2C 109.5 . . ?
H2B C2 H2C 109.5 . . ?
C01K C1AA H1AB 109.5 . . ?
C01K C1AA H1AC 109.5 . . ?
C01K C1AA H1AD 109.5 . . ?
H1AB C1AA H1AC 109.5 . . ?
H1AB C1AA H1AD 109.5 . . ?
H1AC C1AA H1AD 109.5 . . ?
C01K C2AA H2AA 109.5 . . ?
C01K C2AA H2AB 109.5 . . ?
C01K C2AA H2AC 109.5 . . ?
H2AA C2AA H2AB 109.5 . . ?
H2AA C2AA H2AC 109.5 . . ?
H2AB C2AA H2AC 109.5 . . ?
C01K C3AA H3AA 109.5 . . ?
C01K C3AA H3AB 109.5 . . ?
C01K C3AA H3AC 109.5 . . ?
H3AA C3AA H3AB 109.5 . . ?
H3AA C3AA H3AC 109.5 . . ?
H3AB C3AA H3AC 109.5 . . ?

loop_
_geom_bond_atom_site_label_1
_geom_bond_atom_site_label_2
_geom_bond_distance
_geom_bond_site_symmetry_2
_geom_bond_publ_flag
S001 O006 1.422(4) . ?
S001 O008 1.423(4) . ?
S001 C00H 1.785(4) . ?
S001 C018 1.758(4) . ?
S002 O009 1.412(3) . ?
S002 O00A 1.431(4) . ?
S002 C00O 1.785(4) . ?
S002 C01A 1.764(5) . ?
O003 C00F 1.414(5) . ?
O003 C00J 1.369(5) . ?
O004 C00I 1.371(5) . ?
O004 C00M 1.396(6) . ?
N005 C00D 1.400(5) . ?
N005 C00N 1.394(6) . ?
N005 C00V 1.423(5) . ?
N007 C00C 1.395(5) . ?
N007 C00G 1.376(6) . ?
N007 C00Q 1.419(5) . ?
C00B C00C 1.387(6) . ?
C00B C00E 1.459(6) . ?
C00B C00T 1.383(6) . ?
C00C C010 1.403(7) . ?
C00D C00K 1.411(6) . ?
C00D C00P 1.360(7) . ?
C00E C00G 1.400(6) . ?
C00E C011 1.371(6) . ?
C00F C00R 1.395(7) . ?
C00F C00S 1.357(7) . ?
C00G C01C 1.399(7) . ?
C00H C00O 1.402(5) . ?
C00H C00V 1.395(5) . ?
C00I C00J 1.381(6) . ?
C00I C00Q 1.415(6) . ?
C00J C00V 1.372(6) . ?
C00K C00L 1.432(7) . ?
C00K C015 1.400(6) . ?
C00L C00N 1.402(6) . ?
C00L C014 1.399(7) . ?
C00M C00U 1.402(6) . ?
C00M C00Y 1.371(7) . ?
C00N C013 1.370(7) . ?
C00O C00Q 1.376(6) . ?
C00P H00P 0.9500 . ?
C00P C012 1.371(7) . ?
C00R C00U 1.471(7) . ?
C00R C019 1.408(7) . ?
C00S H00S 0.9500 . ?
C00S C00X 1.387(7) . ?
C00T H00T 0.9500 . ?
C00T C017 1.385(7) . ?
C00U C00W 1.403(8) . ?
C00W C016 1.497(7) . ?
C00W C01E 1.402(8) . ?
C00X H00X 0.9500 . ?
C00X C00Z 1.382(8) . ?
C00Y H00Y 0.9500 . ?
C00Y C01B 1.386(8) . ?
C00Z C019 1.393(8) . ?
C00Z C01L 1.505(7) . ?
C010 H010 0.9500 . ?
C010 C01I 1.376(6) . ?
C011 H011 0.9500 . ?
C011 C01G 1.380(7) . ?
C012 H012 0.9500 . ?
C012 C01M 1.408(7) . ?
C013 H013 0.9500 . ?
C013 C01J 1.389(8) . ?
C014 H014 0.9500 . ?
C014 C01P 1.372(8) . ?
C015 H015 0.9500 . ?
C015 C01M 1.366(8) . ?
C016 H01A 0.9900 . ?
C016 H01B 0.9900 . ?
C016 C01V 1.493(9) . ?
C017 C01F 1.529(7) . ?
C017 C01I 1.412(7) . ?
C018 C01A 1.370(7) . ?
C018 C01U 1.384(7) . ?
C019 C01H 1.525(8) . ?
C01A C01N 1.379(7) . ?
C01B H01C 0.9500 . ?
C01B C01E 1.371(8) . ?
C01C H01D 0.9500 . ?
C01C C01D 1.372(7) . ?
C01D H01E 0.9500 . ?
C01D C01G 1.429(7) . ?
C01E C01T 1.486(9) . ?
C01F C01Z 1.57(2) . ?
C01F C021 1.48(2) . ?
C01F C022 1.53(2) . ?
C01F C1 1.553(9) . ?
C01F C01{ 1.505(9) . ?
C01F C2 1.476(9) . ?
C01G C01K 1.516(8) . ?
C01H H01F 0.9900 . ?
C01H H01G 0.9900 . ?
C01H C01S 1.516(8) . ?
C01I H01I 0.9500 . ?
C01J H01J 0.9500 . ?
C01J C01P 1.394(9) . ?
C01K C01O 1.517(9) . ?
C01K C01W 1.487(9) . ?
C01K C01X 1.621(10) . ?
C01K C1AA 1.60(2) . ?
C01K C2AA 1.38(2) . ?
C01K C3AA 1.55(2) . ?
C01L H01H 0.9900 . ?
C01L H01K 0.9900 . ?
C01L C01R 1.492(9) . ?
C01M C023 1.529(8) . ?
C01N H01N 0.9500 . ?
C01N C01Q 1.381(8) . ?
C01O H01L 0.9800 . ?
C01O H01M 0.9800 . ?
C01O H01O 0.9800 . ?
C01P C024 1.549(9) . ?
C01Q H01Q 0.9500 . ?
C01Q C01Y 1.374(8) . ?
C01R H01P 0.9900 . ?
C01R H01R 0.9900 . ?
C01R C01S 1.519(9) . ?
C01S H01S 0.9900 . ?
C01S H01T 0.9900 . ?
C01T H01U 0.9900 . ?
C01T H01V 0.9900 . ?
C01T C020 1.513(9) . ?
C01U H01W 0.9500 . ?
C01U C01Y 1.399(7) . ?
C01V H01X 0.9900 . ?
C01V H01Y 0.9900 . ?
C01V C020 1.522(9) . ?
C01W H01Z 0.9800 . ?
C01W H 0.9800 . ?
C01W HA 0.9800 . ?
C01X H01 0.9800 . ?
C01X HB 0.9800 . ?
C01X HC 0.9800 . ?
C01Y H0AA 0.9500 . ?
C020 H02A 0.9900 . ?
C020 H02B 0.9900 . ?
C022 H02C 0.9800 . ?
C022 H02D 0.9800 . ?
C022 H02E 0.9800 . ?
C023 C4 1.433(12) . ?
C023 C0AA 1.483(15) . ?
C023 C5 1.615(14) . ?
C023 C5A 1.52(2) . ?
C023 C4A 1.54(2) . ?
C023 C0AB 1.533(19) . ?
C024 C025 1.580(17) . ?
C024 C6 1.604(17) . ?
C024 C7 1.461(18) . ?
C024 C7A 1.427(15) . ?
C024 C6A 1.583(16) . ?
C024 C0 1.441(18) . ?
C025 H02F 0.9800 . ?
C025 H02G 0.9800 . ?
C025 H02H 0.9800 . ?
C6 H6A 0.9800 . ?
C6 H6B 0.9800 . ?
C6 H6C 0.9800 . ?
C4 H4A 0.9800 . ?
C4 H4B 0.9800 . ?
C4 H4C 0.9800 . ?
C0AA H0AB 0.9800 . ?
C0AA H0AC 0.9800 . ?
C0AA H0AD 0.9800 . ?
C7 H7A 0.9800 . ?
C7 H7B 0.9800 . ?
C7 H7C 0.9800 . ?
C5 H5A 0.9800 . ?
C5 H5B 0.9800 . ?
C5 H5C 0.9800 . ?
C7A H7AA 0.9800 . ?
C7A H7AB 0.9800 . ?
C7A H7AC 0.9800 . ?
C6A H6AA 0.9800 . ?
C6A H6AB 0.9800 . ?
C6A H6AC 0.9800 . ?
C0 H0A 0.9800 . ?
C0 H0B 0.9800 . ?
C0 H0C 0.9800 . ?
C5A H5AA 0.9798 . ?
C5A H5AB 0.9799 . ?
C5A H5AC 0.9800 . ?
C4A H4AA 0.9800 . ?
C4A H4AB 0.9800 . ?
C4A H4AC 0.9800 . ?
C0AB H0AE 0.9800 . ?
C0AB H0AF 0.9800 . ?
C0AB H0AG 0.9800 . ?
C1 H1A 0.9800 . ?
C1 H1B 0.9800 . ?
C1 H1C 0.9800 . ?
C01{ H1AA 0.9800 . ?
C01{ HD 0.9800 . ?
C01{ HE 0.9800 . ?
C2 H2A 0.9800 . ?
C2 H2B 0.9800 . ?
C2 H2C 0.9800 . ?
C1AA H1AB 0.9800 . ?
C1AA H1AC 0.9800 . ?
C1AA H1AD 0.9800 . ?
C2AA H2AA 0.9800 . ?
C2AA H2AB 0.9800 . ?
C2AA H2AC 0.9800 . ?
C3AA H3AA 0.9800 . ?
C3AA H3AB 0.9800 . ?
C3AA H3AC 0.9800 . ?

loop_
_smtbx_masks_void_nr
_smtbx_masks_void_average_x
_smtbx_masks_void_average_y
_smtbx_masks_void_average_z
_smtbx_masks_void_volume
_smtbx_masks_void_count_electrons
_smtbx_masks_void_content
1 -0.437 0.000 0.000 434.1 3.7 ?
2 0.437 0.000 0.500 434.1 4.1 ?
3 0.000 0.250 0.750 99.2 0.2 ?
4 0.063 0.500 0.000 434.1 3.7 ?
5 -0.063 0.500 0.500 434.1 4.1 ?
6 0.000 0.750 0.250 99.2 0.2 ?
7 0.500 0.250 0.250 99.2 0.2 ?
8 0.500 0.750 0.750 99.2 0.2 ?
